data_9000241
loop_
_publ_author_name
'Clark, J. R.'
'Ross, M.'
'Appleman, D. E.'

_publ_section_title
;
 Crystal chemistry of a lunar pigeonite
 class b data refinement
;
_journal_name_full 'American Mineralogist'
_journal_page_first 888
_journal_page_last 908
_journal_volume 56
_journal_year 1971
_chemical_formula_sum 'Fe0.46 Mg0.54 O3 Si'
_chemical_name_mineral Pigeonite
_space_group_IT_number 14
_symmetry_space_group_name_Hall '-P 2ybc'
_symmetry_space_group_name_H-M 'P 1 21/c 1'
_cell_angle_alpha 90
_cell_angle_beta 108.71
_cell_angle_gamma 90
_cell_length_a 9.678
_cell_length_b 8.905
_cell_length_c 5.227
_cell_formula_units_Z 8
_cell_volume 426.671
_database_code_amcsd 0000248
_exptl_crystal_density_diffrn 3.577
_cod_original_formula_sum '(Mg.54 Fe.46) Si O3'
_cod_database_code 9000241

loop_
_space_group_symop_operation_xyz
x,y,z
x,1/2-y,1/2+z
-x,1/2+y,1/2-z
-x,-y,-z

loop_
_atom_site_aniso_label
_atom_site_aniso_U_11
_atom_site_aniso_U_22
_atom_site_aniso_U_33
_atom_site_aniso_U_12
_atom_site_aniso_U_13
_atom_site_aniso_U_23
Mg2 0.00724 0.00723 0.00472 0.00124 0.00138 0.00089
Fe2 0.00724 0.00723 0.00472 0.00124 0.00138 0.00089
O3A 0.00936 0.02169 0.01180 0.00000 0.00368 0.00737
O3B 0.00936 0.01768 0.01366 0.00289 0.00506 0.00581

loop_
_atom_site_label
_atom_site_fract_x
_atom_site_fract_y
_atom_site_fract_z
_atom_site_occupancy
_atom_site_U_iso_or_equiv
Mg1 0.25060 0.65480 0.23000 0.67000 0.00697
Fe1 0.25060 0.65480 0.23000 0.33000 0.00697
Mg2 0.25640 0.01670 0.22460 0.41000 0.00646
Fe2 0.25640 0.01670 0.22460 0.59000 0.00646
SiA 0.04340 0.33990 0.28440 1.00000 0.00507
SiB 0.55200 0.83640 0.23680 1.00000 0.00431
O1A 0.86840 0.33730 0.17400 1.00000 0.00722
O1B 0.37550 0.83570 0.12960 1.00000 0.00545
O2A 0.12310 0.49770 0.33120 1.00000 0.00988
O2B 0.63140 0.98500 0.38140 1.00000 0.00747
O3A 0.10480 0.26830 0.59170 1.00000 0.01418
O3B 0.60450 0.70470 0.47070 1.00000 0.01330

loop_
_cod_related_entry_id
_cod_related_entry_database
_cod_related_entry_code
1 AMCSD 0000248
